data_4114979
loop_
_publ_author_name
'Akikazu Matsumoto'
'Toshihiro Tanaka'
'Takashi Tsubouchi'
'Kohji Tashiro'
'Seishi Saragai'
'Shinsuke Nakamoto'

_publ_section_title
;
 Crystal Engineering for Topochemical Polymerization of Muconic Esters
 Using Halogen-Halogen and CH/\p Interactions as Weak Intermolecular
 Interactions
;
_journal_name_full 'Journal of the American Chemical Society'
_journal_page_first 8891
_journal_page_last 8902
_journal_paper_doi 10.1021/ja0205333
_journal_volume 124
_journal_year 2002
_chemical_formula_moiety 'C20 H16 Cl2 O4 '
_chemical_formula_sum 'C20 H16 Cl2 O4'
_chemical_formula_weight 391.25
_space_group_IT_number 14
_symmetry_cell_setting monoclinic
_symmetry_Int_Tables_number 14
_symmetry_space_group_name_Hall '-P 2yab'
_symmetry_space_group_name_H-M 'P 1 21/a 1'
_cell_angle_alpha 90
_cell_angle_beta 112.54(2)
_cell_angle_gamma 90
_cell_formula_units_Z 2
_cell_length_a 9.373(2)
_cell_length_b 10.665(2)
_cell_length_c 9.906(2)
_cell_measurement_reflns_used 23
_cell_measurement_temperature 233.1
_cell_measurement_theta_max 15.0
_cell_measurement_theta_min 14.7
_cell_volume 914.6(3)
_computing_cell_refinement 'MSC/AFC Diffractometer Control'
_computing_data_collection 'MSC/AFC Diffractometer Control'
_computing_data_reduction CrystalStructure
_computing_publication_material 'CrystalStructure Ver. 2.00'
_computing_structure_refinement CRYSTALS
_computing_structure_solution SIR88
_diffrn_measured_fraction_theta_full 0.9986
_diffrn_measured_fraction_theta_max 0.9986
_diffrn_measurement_device_type 'Rigaku AFC7R'
_diffrn_measurement_method \w-2\q
_diffrn_radiation_type 'Mo K\a'
_diffrn_radiation_wavelength 0.7107
_diffrn_reflns_av_R_equivalents 0.036
_diffrn_reflns_limit_h_max 12
_diffrn_reflns_limit_h_min 0
_diffrn_reflns_limit_k_max 13
_diffrn_reflns_limit_k_min 0
_diffrn_reflns_limit_l_max 11
_diffrn_reflns_limit_l_min -12
_diffrn_reflns_number 2333
_diffrn_reflns_theta_full 27.49
_diffrn_reflns_theta_max 27.49
_diffrn_standards_decay_% -0.36
_diffrn_standards_interval_count 150
_diffrn_standards_number 3
_exptl_absorpt_coefficient_mu 0.377
_exptl_absorpt_correction_type none
_exptl_crystal_colour colorless
_exptl_crystal_density_diffrn 1.420
_exptl_crystal_description prismatic
_exptl_crystal_size_max 0.20
_exptl_crystal_size_mid 0.20
_exptl_crystal_size_min 0.15
_refine_diff_density_max 0.25
_refine_diff_density_min -0.40
_refine_ls_extinction_method none
_refine_ls_goodness_of_fit_ref 0.821
_refine_ls_hydrogen_treatment refall
_refine_ls_number_parameters 150
_refine_ls_number_reflns 1311
_refine_ls_R_factor_gt 0.0420
_refine_ls_shift/su_max 0.0000
_refine_ls_structure_factor_coef F
_refine_ls_weighting_details 'w = 1/[0.005Fo^2^ + 1.000\s^2^(Fo)]'
_refine_ls_weighting_scheme calc
_refine_ls_wR_factor_ref 0.0650
_reflns_number_gt 1308
_reflns_number_total 2205
_reflns_threshold_expression F^2^>2.0\s(F^2^)
_cod_data_source_file ja0205333_s15.cif
_cod_data_source_block '_ee-3'
_cod_original_cell_volume 914.7(3)
_cod_original_formula_sum 'C20 H16 Cl2 O4 '
_cod_database_code 4114979

loop_
_symmetry_equiv_pos_as_xyz
x,y,z
-x,-y,-z
-x+1/2,y+1/2,-z
x+1/2,-y+1/2,z

loop_
_atom_site_label
_atom_site_type_symbol
_atom_site_fract_x
_atom_site_fract_y
_atom_site_fract_z
_atom_site_U_iso_or_equiv
_atom_site_adp_type
_atom_site_occupancy
_atom_site_symmetry_multiplicity
_atom_site_calc_flag
Cl1 Cl 0.64613(8) 0.05320(8) 0.44114(9) 0.0525(2) Uani 1.00 1 d
O1 O 1.2580(2) 0.1945(2) 0.1196(2) 0.0490(6) Uani 1.00 1 d
O2 O 1.1493(2) 0.0175(2) 0.1566(2) 0.0380(5) Uani 1.00 1 d
C1 C 1.4549(3) 0.0393(2) 0.0270(3) 0.0338(6) Uani 1.00 1 d
C2 C 1.3388(3) -0.0027(3) 0.0595(3) 0.0343(6) Uani 1.00 1 d
C3 C 1.2480(3) 0.0822(2) 0.1130(3) 0.0315(6) Uani 1.00 1 d
C4 C 1.0571(3) 0.0915(3) 0.2137(3) 0.0373(7) Uani 1.00 1 d
C5 C 0.9610(3) 0.0053(2) 0.2648(3) 0.0299(6) Uani 1.00 1 d
C6 C 0.9658(3) -0.1240(2) 0.2555(3) 0.0358(7) Uani 1.00 1 d
C7 C 0.8742(3) -0.1983(3) 0.3048(3) 0.0429(7) Uani 1.00 1 d
C8 C 0.7762(3) -0.1444(3) 0.3633(3) 0.0412(7) Uani 1.00 1 d
C9 C 0.7717(3) -0.0149(3) 0.3705(3) 0.0341(6) Uani 1.00 1 d
C10 C 0.8629(3) 0.0606(2) 0.3239(3) 0.0322(6) Uani 1.00 1 d
H1 H 1.479(4) 0.123(3) 0.034(3) 0.046(8) Uiso 1.00 1 c
H2 H 1.309(4) -0.087(3) 0.043(3) 0.049(9) Uiso 1.00 1 c
H3 H 0.995(4) 0.140(3) 0.137(4) 0.048(9) Uiso 1.00 1 c
H4 H 1.128(4) 0.140(3) 0.303(4) 0.049(9) Uiso 1.00 1 c
H5 H 1.027(4) -0.158(3) 0.218(3) 0.043(8) Uiso 1.00 1 c
H6 H 0.865(4) -0.295(4) 0.294(3) 0.06(1) Uiso 1.00 1 c
H7 H 0.720(4) -0.191(4) 0.401(4) 0.06(1) Uiso 1.00 1 c
H8 H 0.857(3) 0.151(3) 0.333(3) 0.036(7) Uiso 1.00 1 c

loop_
_atom_site_aniso_label
_atom_site_aniso_U_11
_atom_site_aniso_U_22
_atom_site_aniso_U_33
_atom_site_aniso_U_12
_atom_site_aniso_U_13
_atom_site_aniso_U_23
Cl1 0.0438(4) 0.0687(6) 0.0583(5) -0.0001(4) 0.0343(3) -0.0092(4)
O1 0.056(1) 0.036(1) 0.073(1) -0.0079(9) 0.045(1) -0.010(1)
O2 0.041(1) 0.0324(9) 0.054(1) 0.0005(7) 0.0336(9) -0.0008(8)
C1 0.034(1) 0.031(1) 0.039(1) -0.003(1) 0.018(1) -0.002(1)
C2 0.037(1) 0.032(1) 0.039(1) -0.000(1) 0.020(1) -0.003(1)
C3 0.031(1) 0.031(1) 0.038(1) -0.004(1) 0.019(1) -0.004(1)
C4 0.040(1) 0.031(1) 0.052(2) 0.002(1) 0.031(1) -0.002(1)
C5 0.028(1) 0.030(1) 0.034(1) 0.0003(9) 0.014(1) 0.0012(9)
C6 0.036(1) 0.032(1) 0.044(1) 0.002(1) 0.021(1) 0.000(1)
C7 0.049(2) 0.032(1) 0.054(2) -0.007(1) 0.026(1) -0.001(1)
C8 0.041(1) 0.045(1) 0.044(1) -0.013(1) 0.023(1) -0.002(1)
C9 0.027(1) 0.044(1) 0.035(1) 0.001(1) 0.015(1) -0.003(1)
C10 0.034(1) 0.030(1) 0.037(1) 0.0024(9) 0.018(1) -0.0008(9)

loop_
_atom_type_symbol
_atom_type_description
_atom_type_scat_dispersion_real
_atom_type_scat_dispersion_imag
_atom_type_scat_source
C C 0.006 0.003
;
International Tables for Crystallography
(1992, Vol. C, Tables 4.2.6.8 and 6.1.1.4)
;
H H 0.000 0.000
;
International Tables for Crystallography
(1992, Vol. C, Table 6.1.1.4)
;
O O 0.017 0.010
;
International Tables for Crystallography
(1992, Vol. C, Tables 4.2.6.8 and 6.1.1.4)
;
Cl Cl 0.174 0.200
;
International Tables for Crystallography
(1992, Vol. C, Tables 4.2.6.8 and 6.1.1.4)
;

loop_
_geom_angle_atom_site_label_1
_geom_angle_atom_site_label_2
_geom_angle_atom_site_label_3
_geom_angle
_geom_angle_publ_flag
C3 O2 C4 115.7(2) yes
C2 C1 H1 121.0(20) no
C1 C2 C3 121.4(2) yes
C1 C2 H2 119.6(20) no
C3 C2 H2 118.9(20) no
O1 C3 O2 122.7(2) yes
O1 C3 C2 126.0(2) yes
O2 C3 C2 111.2(2) yes
O2 C4 C5 108.9(2) yes
O2 C4 H3 105.8(21) no
C5 C4 H3 110.8(21) no
O2 C4 H4 109.4(18) no
C5 C4 H4 106.8(18) no
H3 C4 H4 115.0(28) no
C4 C5 C6 123.2(2) yes
C4 C5 C10 117.3(2) yes
C6 C5 C10 119.4(2) yes
C5 C6 C7 120.4(3) yes
C5 C6 H5 119.2(22) no
C7 C6 H5 120.4(22) no
C6 C7 C8 120.6(3) yes
C6 C7 H6 124.8(19) no
C8 C7 H6 114.4(19) no
C7 C8 C9 118.3(2) yes
C7 C8 H7 121.9(23) no
C9 C8 H7 119.7(23) no
Cl1 C9 C8 118.4(2) yes
Cl1 C9 C10 119.5(2) yes
C8 C9 C10 122.1(2) yes
C5 C10 C9 119.2(2) yes
C5 C10 H8 121.7(17) no
C9 C10 H8 119.1(17) no

loop_
_geom_bond_atom_site_label_1
_geom_bond_atom_site_label_2
_geom_bond_distance
_geom_bond_publ_flag
Cl1 C9 1.742(3) yes
O1 C3 1.201(3) yes
O2 C3 1.351(3) yes
O2 C4 1.437(3) yes
C1 C2 1.325(3) yes
C1 H1 0.92(3) no
C2 C3 1.473(4) yes
C2 H2 0.93(4) no
C4 C5 1.504(4) yes
C4 H3 0.92(3) no
C4 H4 1.02(3) no
C5 C6 1.384(4) yes
C5 C10 1.396(3) yes
C6 C7 1.387(4) yes
C6 H5 0.87(3) no
C7 C8 1.385(4) yes
C7 H6 1.04(4) no
C8 C9 1.385(4) yes
C8 H7 0.91(4) no
C9 C10 1.376(4) yes
C10 H8 0.97(3) no

loop_
_geom_contact_atom_site_label_1
_geom_contact_atom_site_label_2
_geom_contact_site_symmetry_2
_geom_contact_distance
_geom_contact_publ_flag
Cl1 Cl1 2_656 3.5498(15) yes
Cl1 C8 . 2.691(3) yes
Cl1 C9 . 1.742(3) yes
Cl1 C10 . 2.700(3) yes
Cl1 H4 2_756 3.32(3) no
Cl1 H4 4_455 3.52(3) no
Cl1 H6 3_656 3.12(3) no
Cl1 H7 . 2.77(4) no
Cl1 H7 3_656 3.15(4) no
Cl1 H8 . 2.79(3) no
O1 O2 . 2.241(3) yes
O1 C1 . 2.878(3) yes
O1 C2 . 2.387(3) yes
O1 C3 . 1.201(3) yes
O1 C4 . 2.639(3) yes
O1 C4 4_555 3.455(3) yes
O1 C6 2_755 3.577(3) yes
O1 C10 4_555 3.220(3) yes
O1 H1 . 2.64(3) no
O1 H1 4_455 3.10(3) no
O1 H2 . 3.18(3) no
O1 H2 3_755 2.77(3) no
O1 H3 . 2.60(3) no
O1 H3 4_555 2.79(3) no
O1 H4 . 2.62(3) no
O1 H5 2_755 3.41(3) no
O1 H8 4_555 2.56(3) no
O2 O2 2_755 3.308(4) yes
O2 C1 . 3.567(3) yes
O2 C2 . 2.331(3) yes
O2 C3 . 1.351(3) yes
O2 C4 . 1.437(3) yes
O2 C5 . 2.394(3) yes
O2 C6 . 2.737(3) yes
O2 H2 . 2.46(3) no
O2 H3 . 1.90(3) no
O2 H3 2_755 3.18(3) no
O2 H4 . 2.02(3) no
O2 H5 . 2.39(3) no
O2 H6 4_545 3.08(4) no
C1 C1 2_855 1.432(5) yes
C1 C2 . 1.325(3) yes
C1 C2 2_855 2.429(4) yes
C1 C3 . 2.441(3) yes
C1 H1 . 0.92(3) no
C1 H1 2_855 2.01(3) no
C1 H2 . 1.96(3) no
C1 H2 2_855 2.60(3) no
C1 H3 4_555 3.56(3) no
C2 C3 . 1.473(4) yes
C2 C5 2_755 3.361(4) yes
C2 C6 2_755 3.589(4) yes
C2 C10 2_755 3.588(3) yes
C2 H1 . 1.97(3) no
C2 H1 2_855 2.58(3) no
C2 H2 . 0.93(4) no
C2 H3 2_755 3.33(3) no
C2 H6 4_545 3.11(4) no
C3 C4 . 2.361(3) yes
C3 C6 2_755 3.454(4) yes
C3 H1 . 2.61(3) no
C3 H2 . 2.09(3) no
C3 H3 . 2.55(3) no
C3 H3 2_755 3.56(3) no
C3 H4 . 2.61(3) no
C3 H5 2_755 3.40(3) no
C3 H6 4_545 3.51(4) no
C3 H8 4_555 3.49(3) no
C4 C5 . 1.504(4) yes
C4 C6 . 2.542(4) yes
C4 C10 . 2.478(4) yes
C4 H1 4_455 3.46(3) no
C4 H2 2_755 3.40(3) no
C4 H3 . 0.92(3) no
C4 H4 . 1.02(3) no
C4 H5 . 2.68(3) no
C4 H8 . 2.65(3) no
C5 C6 . 1.384(4) yes
C5 C7 . 2.405(4) yes
C5 C8 . 2.793(4) yes
C5 C9 . 2.391(3) yes
C5 C9 2_756 3.522(3) yes
C5 C10 . 1.396(3) yes
C5 H2 2_755 3.25(3) no
C5 H3 . 2.02(3) no
C5 H4 . 2.05(3) no
C5 H5 . 1.96(3) no
C5 H6 . 3.37(4) no
C5 H8 . 2.08(3) no
C6 C7 . 1.387(4) yes
C6 C8 . 2.408(4) yes
C6 C9 . 2.748(4) yes
C6 C10 . 2.401(4) yes
C6 H3 . 3.11(3) no
C6 H4 . 3.15(3) no
C6 H5 . 0.87(3) no
C6 H6 . 2.15(4) no
C6 H7 . 3.23(4) no
C6 H7 4_545 3.00(4) no
C6 H8 . 3.29(3) no
C7 C8 . 1.385(4) yes
C7 C9 . 2.377(4) yes
C7 C10 . 2.772(4) yes
C7 H2 4_445 3.34(3) no
C7 H5 . 1.98(3) no
C7 H5 4_445 3.40(3) no
C7 H6 . 1.04(4) no
C7 H7 . 2.02(4) no
C7 H7 4_545 3.23(4) no
C7 H8 2_756 3.54(3) no
C8 C9 . 1.385(4) yes
C8 C10 . 2.416(4) yes
C8 H4 2_756 3.07(3) no
C8 H5 . 3.19(3) no
C8 H5 4_445 3.06(3) no
C8 H6 . 2.04(4) no
C8 H7 . 0.91(4) no
C8 H8 . 3.28(3) no
C8 H8 2_756 3.60(3) no
C9 C10 . 1.376(4) yes
C9 H4 2_756 3.28(3) no
C9 H6 . 3.28(4) no
C9 H7 . 2.00(4) no
C9 H8 . 2.04(3) no
C10 H2 2_755 3.37(3) no
C10 H3 . 2.73(3) no
C10 H4 . 2.70(3) no
C10 H5 . 3.18(3) no
C10 H7 . 3.22(4) no
C10 H8 . 0.97(3) no
H1 H1 2_855 2.78(6) no
H1 H2 . 2.77(4) no
H1 H2 2_855 2.41(5) no
H1 H3 4_555 2.70(4) no
H1 H4 4_555 3.55(4) no
H1 H5 3_755 3.40(5) no
H2 H3 2_755 2.79(5) no
H2 H5 4_545 3.44(5) no
H2 H6 4_545 2.66(5) no
H2 H8 2_755 3.51(4) no
H3 H4 . 1.64(5) no
H3 H5 . 3.27(4) no
H3 H5 2_755 3.45(4) no
H3 H8 . 2.72(4) no
H4 H5 . 3.33(5) no
H4 H7 2_756 2.77(5) no
H4 H8 . 2.67(4) no
H4 H8 4_555 3.03(5) no
H5 H6 . 2.42(5) no
H5 H6 4_545 3.01(4) no
H5 H7 4_545 2.58(5) no
H6 H7 . 2.30(5) no
H6 H7 4_545 3.08(5) no
H7 H8 3_646 3.43(5) no

loop_
_geom_torsion_atom_site_label_1
_geom_torsion_atom_site_label_2
_geom_torsion_atom_site_label_3
_geom_torsion_atom_site_label_4
_geom_torsion
_geom_torsion_publ_flag
C4 O2 C3 O1 -0.7(6) yes
C4 O2 C3 C2 178.8(3) yes
C3 O2 C4 C5 -176.8(3) yes
C1 C2 C3 O1 7.4(6) yes
C1 C2 C3 O2 -172.1(3) yes
O2 C4 C5 C6 0.0(4) yes
O2 C4 C5 C10 -179.9(3) yes
C4 C5 C6 C7 179.9(4) yes
C10 C5 C6 C7 -0.2(6) yes
C4 C5 C10 C9 179.3(3) yes
C6 C5 C10 C9 -0.6(5) yes
C5 C6 C7 C8 0.4(6) yes
C6 C7 C8 C9 0.3(6) yes
C7 C8 C9 Cl1 179.0(3) yes
C7 C8 C9 C10 -1.1(6) yes
Cl1 C9 C10 C5 -178.8(2) yes
C8 C9 C10 C5 1.3(6) yes
